data_7002196
loop_
_publ_author_name
'Bennett, Martin A.'
'Bhargava, Suresh K.'
'Mirzadeh, Nedaossadat'
'Priv\'er, Steven H.'
'Wagler, J\"org'
'Willis, Anthony C.'

_publ_section_title
;
 Synthesis and interconversions of digold(i), tetragold(i), digold(ii),
 gold(i)--gold(iii) and digold(iii) complexes of fluorine-substituted
 aryl carbanions
;
_journal_issue 36
_journal_name_full 'Dalton Transactions'
_journal_page_first 7537
_journal_page_last 7551
_journal_paper_doi 10.1039/b906769h
_journal_year 2009
_chemical_formula_moiety 'C54 H39 Au3 Br2 F3 P3, C6 H6, 1.5(C H2 Cl2)'
_chemical_formula_sum 'C61.5 H48 Au3 Br2 Cl3 F3 P3'
_chemical_formula_weight 1793.98
_chemical_name_systematic
;
?
;
_space_group_IT_number 14
_symmetry_cell_setting monoclinic
_symmetry_space_group_name_Hall '-P 2yn'
_symmetry_space_group_name_H-M 'P 1 21/n 1'
_atom_sites_solution_hydrogens geom
_atom_sites_solution_primary direct
_atom_sites_solution_secondary difmap
_audit_creation_method SHELXL-97
_cell_angle_alpha 90.00
_cell_angle_beta 103.3430(10)
_cell_angle_gamma 90.00
_cell_formula_units_Z 4
_cell_length_a 19.0219(3)
_cell_length_b 11.9992(2)
_cell_length_c 26.0829(4)
_cell_measurement_reflns_used 141422
_cell_measurement_temperature 100(2)
_cell_measurement_theta_max 29.131
_cell_measurement_theta_min 2.546
_cell_volume 5792.65(16)
_computing_cell_refinement 'HKL Scalepack (Otwinowski & Minor 1997)'
_computing_data_collection 'Nonius Collect, KappaCCD'
_computing_data_reduction 'Denzo and Scalepak (Otwinowski & Minor, 1997)'
_computing_molecular_graphics 'ORTEP32 for windows (Farugia)'
_computing_publication_material 'Ciftab (Sheldrick, 1997)'
_computing_structure_refinement 'SHELXL-97 (Sheldrick, 1997)'
_computing_structure_solution 'SHELXS-97 (Sheldrick, 1990)'
_diffrn_ambient_temperature 100(2)
_diffrn_measured_fraction_theta_full 0.997
_diffrn_measured_fraction_theta_max 0.997
_diffrn_measurement_device_type 'Nonius Kappa CCD area detector'
_diffrn_measurement_method 'phi and omega scans'
_diffrn_radiation_monochromator graphite
_diffrn_radiation_source 'fine-focus sealed tube'
_diffrn_radiation_type MoK\a
_diffrn_radiation_wavelength 0.71073
_diffrn_reflns_av_R_equivalents 0.0697
_diffrn_reflns_av_sigmaI/netI 0.0501
_diffrn_reflns_limit_h_max 25
_diffrn_reflns_limit_h_min -25
_diffrn_reflns_limit_k_max 16
_diffrn_reflns_limit_k_min -14
_diffrn_reflns_limit_l_max 35
_diffrn_reflns_limit_l_min -35
_diffrn_reflns_number 67386
_diffrn_reflns_theta_full 29.00
_diffrn_reflns_theta_max 29.00
_diffrn_reflns_theta_min 2.75
_exptl_absorpt_coefficient_mu 9.229
_exptl_absorpt_correction_T_max 0.524
_exptl_absorpt_correction_T_min 0.243
_exptl_absorpt_correction_type multi-scan
_exptl_absorpt_process_details SORTAV
_exptl_crystal_colour yellow
_exptl_crystal_density_diffrn 2.057
_exptl_crystal_density_method 'not measured'
_exptl_crystal_description plate
_exptl_crystal_F_000 3388
_exptl_crystal_size_max 0.25
_exptl_crystal_size_mid 0.17
_exptl_crystal_size_min 0.07
_refine_diff_density_max 3.753
_refine_diff_density_min -3.555
_refine_diff_density_rms 0.229
_refine_ls_extinction_method none
_refine_ls_goodness_of_fit_ref 1.040
_refine_ls_hydrogen_treatment constr
_refine_ls_matrix_type full
_refine_ls_number_parameters 715
_refine_ls_number_reflns 15370
_refine_ls_number_restraints 61
_refine_ls_restrained_S_all 1.043
_refine_ls_R_factor_all 0.0592
_refine_ls_R_factor_gt 0.0413
_refine_ls_shift/su_max 0.003
_refine_ls_shift/su_mean 0.000
_refine_ls_structure_factor_coef Fsqd
_refine_ls_weighting_details 'calc w=1/[\s^2^(Fo^2^)+(0.0659P)^2^+0.0000P] where P=(Fo^2^+2Fc^2^)/3'
_refine_ls_weighting_scheme calc
_refine_ls_wR_factor_gt 0.1017
_refine_ls_wR_factor_ref 0.1079
_reflns_number_gt 12246
_reflns_number_total 15370
_reflns_threshold_expression >2sigma(I)
_cod_data_source_file b906769h.txt
_cod_data_source_block neda01401
_cod_original_sg_symbol_Hall -P2yn
_cod_original_sg_symbol_H-M P21/n
_cod_original_formula_sum 'C61.50 H48 Au3 Br2 Cl3 F3 P3'
_cod_database_code 7002196

loop_
_symmetry_equiv_pos_as_xyz
'x, y, z'
'-x+1/2, y+1/2, -z+1/2'
'-x, -y, -z'
'x-1/2, -y-1/2, z-1/2'

loop_
_atom_site_label
_atom_site_type_symbol
_atom_site_fract_x
_atom_site_fract_y
_atom_site_fract_z
_atom_site_U_iso_or_equiv
_atom_site_adp_type
_atom_site_occupancy
_atom_site_symmetry_multiplicity
_atom_site_calc_flag
_atom_site_refinement_flags
_atom_site_disorder_assembly
_atom_site_disorder_group
Au1 Au 0.725749(11) 0.430661(16) 0.066386(8) 0.01589(6) Uani 1 1 d . . .
Au2 Au 0.809833(11) 0.269500(16) 0.050048(8) 0.01630(6) Uani 1 1 d . . .
Au3 Au 0.928318(12) 0.387197(17) 0.130094(9) 0.02079(6) Uani 1 1 d . . .
Br1 Br 0.62208(3) 0.56298(4) 0.07188(2) 0.02247(12) Uani 1 1 d . . .
Br2 Br 0.89847(3) 0.58331(5) 0.12246(3) 0.02838(14) Uani 1 1 d . . .
P1 P 0.72744(8) 0.47311(11) -0.01947(6) 0.0186(3) Uani 1 1 d . . .
P2 P 0.72743(8) 0.17298(11) 0.08916(5) 0.0165(3) Uani 1 1 d . . .
P3 P 0.96969(8) 0.21158(12) 0.14236(6) 0.0203(3) Uani 1 1 d . . .
F1 F 0.97483(18) 0.2806(3) 0.02095(14) 0.0286(8) Uani 1 1 d . . .
F2 F 0.75036(18) 0.5404(2) 0.18611(12) 0.0227(7) Uani 1 1 d . . .
F3 F 0.79316(19) 0.0676(3) -0.02599(14) 0.0308(8) Uani 1 1 d . . .
C1 C 0.8177(3) 0.4520(4) -0.0285(2) 0.0204(11) Uani 1 1 d . . .
C2 C 0.8436(4) 0.5164(5) -0.0653(3) 0.0314(14) Uani 1 1 d . . .
H2 H 0.8137 0.5716 -0.0855 0.038 Uiso 1 1 calc R . .
C3 C 0.9123(4) 0.4992(5) -0.0719(3) 0.0375(17) Uani 1 1 d . . .
H3 H 0.9302 0.5426 -0.0966 0.045 Uiso 1 1 calc R . .
C4 C 0.9557(3) 0.4180(5) -0.0422(2) 0.0290(14) Uani 1 1 d . . .
H4 H 1.0034 0.4054 -0.0464 0.035 Uiso 1 1 calc R . .
C5 C 0.9287(3) 0.3565(4) -0.0068(2) 0.0214(11) Uani 1 1 d . . .
C6 C 0.8595(3) 0.3684(4) 0.0018(2) 0.0190(11) Uani 1 1 d . . .
C7 C 0.7037(3) 0.6166(4) -0.0396(2) 0.0218(12) Uani 1 1 d . . .
C8 C 0.7295(4) 0.7009(5) -0.0046(2) 0.0285(13) Uani 1 1 d . . .
H8 H 0.7589 0.6834 0.0291 0.034 Uiso 1 1 calc R . .
C9 C 0.7127(4) 0.8119(5) -0.0181(3) 0.0320(14) Uani 1 1 d . . .
H9 H 0.7311 0.8698 0.0061 0.038 Uiso 1 1 calc R . .
C10 C 0.6694(4) 0.8372(5) -0.0668(3) 0.0327(15) Uani 1 1 d . . .
H10 H 0.6576 0.9126 -0.0760 0.039 Uiso 1 1 calc R . .
C11 C 0.6433(4) 0.7532(5) -0.1020(3) 0.0338(15) Uani 1 1 d . . .
H11 H 0.6139 0.7714 -0.1356 0.041 Uiso 1 1 calc R . .
C12 C 0.6592(3) 0.6426(5) -0.0892(2) 0.0266(13) Uani 1 1 d . . .
H12 H 0.6404 0.5851 -0.1136 0.032 Uiso 1 1 calc R . .
C13 C 0.6683(3) 0.3867(4) -0.0673(2) 0.0223(12) Uani 1 1 d . . .
C14 C 0.6942(3) 0.3153(5) -0.1010(2) 0.0269(13) Uani 1 1 d . . .
H14 H 0.7446 0.3100 -0.0987 0.032 Uiso 1 1 calc R . .
C15 C 0.6468(4) 0.2527(5) -0.1377(3) 0.0328(15) Uani 1 1 d . . .
H15 H 0.6650 0.2032 -0.1600 0.039 Uiso 1 1 calc R . .
C16 C 0.5724(4) 0.2610(6) -0.1425(3) 0.0333(15) Uani 1 1 d . . .
H16 H 0.5398 0.2198 -0.1687 0.040 Uiso 1 1 calc R . .
C17 C 0.5470(3) 0.3300(5) -0.1085(2) 0.0303(14) Uani 1 1 d . . .
H17 H 0.4964 0.3348 -0.1112 0.036 Uiso 1 1 calc R . .
C18 C 0.5933(3) 0.3922(4) -0.0708(2) 0.0228(12) Uani 1 1 d . . .
H18 H 0.5749 0.4385 -0.0474 0.027 Uiso 1 1 calc R . .
C19 C 0.7256(3) 0.2511(4) 0.1480(2) 0.0173(10) Uani 1 1 d . . .
C20 C 0.7187(3) 0.2026(5) 0.1945(2) 0.0199(11) Uani 1 1 d . . .
H20 H 0.7107 0.1246 0.1963 0.024 Uiso 1 1 calc R . .
C21 C 0.7233(3) 0.2679(4) 0.2381(2) 0.0227(12) Uani 1 1 d . . .
H21 H 0.7193 0.2354 0.2705 0.027 Uiso 1 1 calc R . .
C22 C 0.7340(3) 0.3837(4) 0.2348(2) 0.0212(11) Uani 1 1 d . . .
H22 H 0.7377 0.4300 0.2649 0.025 Uiso 1 1 calc R . .
C23 C 0.7392(3) 0.4285(4) 0.1870(2) 0.0203(11) Uani 1 1 d . . .
C24 C 0.7342(3) 0.3674(4) 0.1416(2) 0.0172(10) Uani 1 1 d . . .
C25 C 0.6369(3) 0.1796(4) 0.0471(2) 0.0206(11) Uani 1 1 d . . .
C26 C 0.5827(3) 0.2402(5) 0.0624(2) 0.0242(12) Uani 1 1 d . . .
H26 H 0.5932 0.2840 0.0936 0.029 Uiso 1 1 calc R . .
C27 C 0.5119(3) 0.2349(5) 0.0306(3) 0.0312(14) Uani 1 1 d . . .
H27 H 0.4744 0.2760 0.0404 0.037 Uiso 1 1 calc R . .
C28 C 0.4969(4) 0.1717(5) -0.0138(3) 0.0363(16) Uani 1 1 d . . .
H28 H 0.4488 0.1682 -0.0345 0.044 Uiso 1 1 calc R . .
C29 C 0.5514(4) 0.1118(5) -0.0296(3) 0.0357(15) Uani 1 1 d . . .
H29 H 0.5404 0.0673 -0.0605 0.043 Uiso 1 1 calc R . .
C30 C 0.6211(4) 0.1182(5) 0.0005(2) 0.0268(13) Uani 1 1 d . . .
H30 H 0.6588 0.0803 -0.0107 0.032 Uiso 1 1 calc R . .
C31 C 0.7369(3) 0.0262(4) 0.1061(2) 0.0198(11) Uani 1 1 d . . .
C32 C 0.6758(3) -0.0403(5) 0.1030(2) 0.0273(13) Uani 1 1 d . . .
H32 H 0.6289 -0.0083 0.0931 0.033 Uiso 1 1 calc R . .
C33 C 0.6836(4) -0.1524(5) 0.1144(2) 0.0307(14) Uani 1 1 d . . .
H33 H 0.6417 -0.1966 0.1127 0.037 Uiso 1 1 calc R . .
C34 C 0.7510(4) -0.2020(5) 0.1281(2) 0.0255(13) Uani 1 1 d . . .
H34 H 0.7554 -0.2801 0.1339 0.031 Uiso 1 1 calc R . .
C35 C 0.8113(4) -0.1366(5) 0.1333(2) 0.0275(13) Uani 1 1 d . . .
H35 H 0.8578 -0.1695 0.1436 0.033 Uiso 1 1 calc R . .
C36 C 0.8052(3) -0.0234(5) 0.1236(2) 0.0256(13) Uani 1 1 d . . .
H36 H 0.8475 0.0213 0.1289 0.031 Uiso 1 1 calc R . .
C37 C 0.9408(3) 0.1144(4) 0.0874(2) 0.0205(11) Uani 1 1 d . . .
C38 C 0.9808(3) 0.0180(5) 0.0854(2) 0.0251(12) Uani 1 1 d . . .
H38 H 1.0248 0.0068 0.1109 0.030 Uiso 1 1 calc R . .
C39 C 0.9577(4) -0.0620(5) 0.0466(3) 0.0317(15) Uani 1 1 d . . .
H39 H 0.9855 -0.1275 0.0458 0.038 Uiso 1 1 calc R . .
C40 C 0.8939(3) -0.0459(5) 0.0092(2) 0.0279(13) Uani 1 1 d . . .
H40 H 0.8765 -0.1002 -0.0171 0.033 Uiso 1 1 calc R . .
C41 C 0.8562(3) 0.0522(5) 0.0115(2) 0.0241(12) Uani 1 1 d . . .
C42 C 0.8774(3) 0.1333(4) 0.0495(2) 0.0192(11) Uani 1 1 d . . .
C43 C 0.9482(3) 0.1450(5) 0.1996(2) 0.0249(12) Uani 1 1 d . . .
C44 C 0.9059(3) 0.2012(5) 0.2284(2) 0.0279(13) Uani 1 1 d . . .
H44 H 0.8864 0.2725 0.2174 0.033 Uiso 1 1 calc R . .
C45 C 0.8925(3) 0.1511(6) 0.2738(2) 0.0339(15) Uani 1 1 d . . .
H45 H 0.8645 0.1897 0.2940 0.041 Uiso 1 1 calc R . .
C46 C 0.9191(3) 0.0476(6) 0.2896(2) 0.0328(15) Uani 1 1 d . . .
H46 H 0.9096 0.0146 0.3204 0.039 Uiso 1 1 calc R . .
C47 C 0.9599(4) -0.0086(6) 0.2605(3) 0.0422(18) Uani 1 1 d . . .
H47 H 0.9782 -0.0806 0.2712 0.051 Uiso 1 1 calc R . .
C48 C 0.9744(4) 0.0395(5) 0.2155(3) 0.0372(16) Uani 1 1 d . . .
H48 H 1.0024 0.0001 0.1956 0.045 Uiso 1 1 calc R . .
C49 C 1.0685(3) 0.2105(4) 0.1579(2) 0.0216(12) Uani 1 1 d . . .
C50 C 1.1062(4) 0.2190(6) 0.2091(3) 0.0359(15) Uani 1 1 d . . .
H50 H 1.0815 0.2191 0.2369 0.043 Uiso 1 1 calc R . .
C51 C 1.1812(4) 0.2274(7) 0.2201(3) 0.049(2) Uani 1 1 d . . .
H51 H 1.2076 0.2348 0.2556 0.059 Uiso 1 1 calc R . .
C52 C 1.2183(4) 0.2253(6) 0.1798(3) 0.0365(16) Uani 1 1 d . . .
H52 H 1.2695 0.2292 0.1878 0.044 Uiso 1 1 calc R . .
C53 C 1.1803(3) 0.2175(5) 0.1291(2) 0.0278(13) Uani 1 1 d . . .
H53 H 1.2052 0.2169 0.1015 0.033 Uiso 1 1 calc R . .
C54 C 1.1053(3) 0.2103(5) 0.1172(2) 0.0239(12) Uani 1 1 d . . .
H54 H 1.0792 0.2053 0.0816 0.029 Uiso 1 1 calc R . .
C1SA C 0.1288(8) 0.8222(15) 0.1240(6) 0.0511(12) Uani 0.50 1 d PGD A 1
H1SA H 0.1309 0.8035 0.0890 0.061 Uiso 0.50 1 calc PR A 1
C2SA C 0.0729(8) 0.7788(12) 0.1443(5) 0.0511(12) Uani 0.50 1 d PD A 1
H2SA H 0.0344 0.7388 0.1222 0.061 Uiso 0.50 1 calc PR A 1
C3SA C 0.0742(7) 0.7947(13) 0.1974(5) 0.0511(12) Uani 0.50 1 d PD A 1
H3SA H 0.0415 0.7564 0.2138 0.061 Uiso 0.50 1 calc PR A 1
C4SA C 0.1251(8) 0.8687(15) 0.2256(6) 0.0511(12) Uani 0.50 1 d PD A 1
H4SA H 0.1275 0.8795 0.2621 0.061 Uiso 0.50 1 calc PR A 1
C5SA C 0.1727(9) 0.9274(16) 0.2022(8) 0.0511(12) Uani 0.50 1 d PD A 1
H5SA H 0.1985 0.9900 0.2193 0.061 Uiso 0.50 1 calc PR A 1
C6SA C 0.1815(10) 0.8921(16) 0.1533(6) 0.0511(12) Uani 0.50 1 d PD A 1
H6SA H 0.2220 0.9149 0.1403 0.061 Uiso 0.50 1 calc PR A 1
C1SB C 0.1299(9) 0.8055(14) 0.1325(6) 0.0511(12) Uani 0.50 1 d PGD B 2
H1SB H 0.1245 0.7741 0.0984 0.061 Uiso 0.50 1 calc PR B 2
C2SB C 0.0948(9) 0.7545(12) 0.1680(5) 0.0511(12) Uani 0.50 1 d PD B 2
H2SB H 0.0684 0.6877 0.1577 0.061 Uiso 0.50 1 calc PR B 2
C3SB C 0.0969(8) 0.7982(12) 0.2182(5) 0.0511(12) Uani 0.50 1 d PD B 2
H3SB H 0.0687 0.7700 0.2410 0.061 Uiso 0.50 1 calc PR B 2
C4SB C 0.1451(9) 0.8878(14) 0.2313(7) 0.0511(12) Uani 0.50 1 d PD B 2
H4SB H 0.1490 0.9219 0.2647 0.061 Uiso 0.50 1 calc PR B 2
C5SB C 0.1880(10) 0.9309(16) 0.1989(7) 0.0511(12) Uani 0.50 1 d PD B 2
H5SB H 0.2269 0.9798 0.2129 0.061 Uiso 0.50 1 calc PR B 2
C6SB C 0.1728(10) 0.9010(16) 0.1455(6) 0.0511(12) Uani 0.50 1 d PD B 2
H6SB H 0.1903 0.9425 0.1199 0.061 Uiso 0.50 1 calc PR B 2
Cl1 Cl 0.2949(2) 0.0569(4) 0.30884(17) 0.0563(10) Uani 0.50 1 d P C 1
C7S C 0.3750(9) 0.0068(12) 0.2979(6) 0.052(4) Uani 0.50 1 d P C 1
H7S1 H 0.3816 -0.0712 0.3105 0.063 Uiso 0.50 1 calc PR C 1
H7S2 H 0.4154 0.0513 0.3189 0.063 Uiso 0.50 1 calc PR C 1
Cl2 Cl 0.3791(2) 0.0111(4) 0.23113(18) 0.0563(11) Uani 0.50 1 d P C 1
Cl3 Cl 0.5309(2) 0.1903(4) 0.1943(2) 0.0729(15) Uani 0.50 1 d P D 1
C8S C 0.5659(9) 0.0803(14) 0.2338(5) 0.047(4) Uani 0.50 1 d P D 1
H8S1 H 0.5345 0.0644 0.2583 0.056 Uiso 0.50 1 calc PR D 1
H8S2 H 0.6143 0.1009 0.2551 0.056 Uiso 0.50 1 calc PR D 1
Cl4 Cl 0.5733(3) -0.0374(4) 0.1983(3) 0.0794(17) Uani 0.50 1 d P D 1
Cl5 Cl 0.5293(4) 0.0833(8) 0.1717(3) 0.136(3) Uani 0.50 1 d PDU E 2
C9S C 0.5273(15) 0.024(3) 0.2309(11) 0.134(11) Uani 0.50 1 d PDU E 2
H9S1 H 0.5501 0.0748 0.2598 0.160 Uiso 0.50 1 calc PR E 2
H9S2 H 0.5554 -0.0463 0.2352 0.160 Uiso 0.50 1 calc PR E 2
Cl6 Cl 0.4406(6) -0.0037(7) 0.2351(4) 0.140(3) Uani 0.50 1 d PDU E 2

loop_
_atom_site_aniso_label
_atom_site_aniso_U_11
_atom_site_aniso_U_22
_atom_site_aniso_U_33
_atom_site_aniso_U_23
_atom_site_aniso_U_13
_atom_site_aniso_U_12
Au1 0.02095(11) 0.01276(10) 0.01720(10) 0.00011(7) 0.01105(8) 0.00040(7)
Au2 0.02062(11) 0.01348(10) 0.01830(10) -0.00068(7) 0.01170(8) 0.00025(7)
Au3 0.02377(12) 0.01732(11) 0.02467(12) -0.00360(8) 0.01253(9) 0.00013(8)
Br1 0.0267(3) 0.0177(3) 0.0275(3) 0.0013(2) 0.0155(2) 0.0046(2)
Br2 0.0347(3) 0.0178(3) 0.0375(3) -0.0011(2) 0.0184(3) 0.0006(2)
P1 0.0246(7) 0.0164(6) 0.0182(7) 0.0014(5) 0.0120(6) 0.0008(6)
P2 0.0214(7) 0.0128(6) 0.0181(7) -0.0014(5) 0.0104(6) -0.0007(5)
P3 0.0231(7) 0.0175(7) 0.0240(7) -0.0020(6) 0.0130(6) 0.0012(6)
F1 0.0264(18) 0.0278(18) 0.037(2) 0.0068(15) 0.0182(16) 0.0041(15)
F2 0.0378(19) 0.0100(14) 0.0239(17) -0.0027(12) 0.0145(15) -0.0036(13)
F3 0.031(2) 0.0318(19) 0.031(2) -0.0093(15) 0.0111(16) 0.0000(15)
C1 0.024(3) 0.017(3) 0.023(3) -0.001(2) 0.010(2) 0.000(2)
C2 0.039(4) 0.028(3) 0.033(3) 0.013(3) 0.020(3) 0.005(3)
C3 0.044(4) 0.032(3) 0.047(4) 0.017(3) 0.033(3) 0.005(3)
C4 0.027(3) 0.032(3) 0.034(3) 0.004(3) 0.020(3) -0.006(3)
C5 0.024(3) 0.017(3) 0.025(3) 0.000(2) 0.010(2) 0.002(2)
C6 0.027(3) 0.013(2) 0.022(3) -0.001(2) 0.016(2) -0.007(2)
C7 0.029(3) 0.018(3) 0.024(3) 0.001(2) 0.018(2) -0.002(2)
C8 0.043(4) 0.025(3) 0.024(3) -0.001(2) 0.021(3) -0.006(3)
C9 0.046(4) 0.019(3) 0.038(4) 0.002(3) 0.024(3) 0.003(3)
C10 0.043(4) 0.023(3) 0.041(4) 0.007(3) 0.027(3) 0.012(3)
C11 0.039(4) 0.033(3) 0.036(4) 0.011(3) 0.022(3) 0.003(3)
C12 0.028(3) 0.028(3) 0.027(3) 0.003(2) 0.013(3) 0.003(3)
C13 0.033(3) 0.022(3) 0.014(3) 0.002(2) 0.009(2) 0.005(2)
C14 0.029(3) 0.029(3) 0.028(3) -0.003(3) 0.017(3) 0.002(3)
C15 0.035(4) 0.038(4) 0.029(3) -0.014(3) 0.015(3) 0.000(3)
C16 0.029(3) 0.046(4) 0.023(3) -0.006(3) 0.003(3) -0.001(3)
C17 0.024(3) 0.042(4) 0.024(3) 0.001(3) 0.004(3) -0.001(3)
C18 0.028(3) 0.020(3) 0.024(3) 0.002(2) 0.014(2) 0.005(2)
C19 0.021(3) 0.013(2) 0.020(3) -0.001(2) 0.009(2) 0.001(2)
C20 0.025(3) 0.017(3) 0.020(3) -0.001(2) 0.010(2) -0.001(2)
C21 0.038(3) 0.016(3) 0.016(3) 0.003(2) 0.010(2) 0.003(2)
C22 0.028(3) 0.023(3) 0.015(3) -0.001(2) 0.010(2) 0.000(2)
C23 0.025(3) 0.014(3) 0.024(3) -0.001(2) 0.011(2) -0.002(2)
C24 0.022(3) 0.018(2) 0.014(2) 0.000(2) 0.008(2) -0.003(2)
C25 0.027(3) 0.014(2) 0.022(3) 0.003(2) 0.008(2) -0.001(2)
C26 0.027(3) 0.019(3) 0.030(3) 0.003(2) 0.013(3) 0.001(2)
C27 0.024(3) 0.033(3) 0.038(4) 0.006(3) 0.009(3) 0.005(3)
C28 0.029(3) 0.032(4) 0.042(4) 0.011(3) -0.004(3) -0.005(3)
C29 0.046(4) 0.026(3) 0.031(4) 0.001(3) 0.000(3) -0.002(3)
C30 0.035(3) 0.024(3) 0.020(3) -0.001(2) 0.005(3) 0.006(3)
C31 0.027(3) 0.017(3) 0.019(3) 0.000(2) 0.013(2) -0.003(2)
C32 0.029(3) 0.022(3) 0.030(3) 0.004(2) 0.007(3) -0.001(2)
C33 0.042(4) 0.018(3) 0.029(3) 0.006(2) 0.002(3) -0.007(3)
C34 0.053(4) 0.013(2) 0.013(3) -0.001(2) 0.011(3) -0.001(3)
C35 0.038(4) 0.021(3) 0.030(3) 0.006(2) 0.020(3) 0.009(3)
C36 0.026(3) 0.020(3) 0.036(3) 0.005(2) 0.019(3) 0.004(2)
C37 0.022(3) 0.018(3) 0.027(3) -0.001(2) 0.015(2) -0.003(2)
C38 0.024(3) 0.023(3) 0.032(3) -0.001(2) 0.014(3) 0.002(2)
C39 0.038(4) 0.022(3) 0.042(4) -0.004(3) 0.024(3) 0.005(3)
C40 0.035(3) 0.022(3) 0.032(3) -0.013(2) 0.018(3) 0.001(3)
C41 0.024(3) 0.023(3) 0.029(3) -0.003(2) 0.014(3) -0.002(2)
C42 0.020(3) 0.013(2) 0.029(3) -0.001(2) 0.015(2) 0.001(2)
C43 0.031(3) 0.026(3) 0.022(3) 0.000(2) 0.015(3) -0.002(2)
C44 0.021(3) 0.038(3) 0.027(3) 0.001(3) 0.011(2) 0.002(3)
C45 0.025(3) 0.058(4) 0.023(3) 0.002(3) 0.014(3) 0.005(3)
C46 0.033(4) 0.046(4) 0.022(3) 0.003(3) 0.011(3) -0.008(3)
C47 0.059(5) 0.033(4) 0.042(4) 0.006(3) 0.027(4) 0.000(3)
C48 0.052(4) 0.032(3) 0.037(4) 0.003(3) 0.031(3) 0.010(3)
C49 0.021(3) 0.018(3) 0.029(3) -0.003(2) 0.011(2) 0.000(2)
C50 0.032(4) 0.051(4) 0.029(3) -0.002(3) 0.016(3) -0.001(3)
C51 0.032(4) 0.075(6) 0.038(4) -0.002(4) 0.007(3) -0.007(4)
C52 0.027(3) 0.047(4) 0.037(4) 0.001(3) 0.011(3) 0.001(3)
C53 0.030(3) 0.028(3) 0.031(3) 0.003(3) 0.019(3) 0.003(3)
C54 0.024(3) 0.024(3) 0.028(3) -0.002(2) 0.016(2) 0.000(2)
C1SA 0.048(3) 0.048(2) 0.060(3) -0.001(2) 0.016(2) 0.018(2)
C2SA 0.048(3) 0.048(2) 0.060(3) -0.001(2) 0.016(2) 0.018(2)
C3SA 0.048(3) 0.048(2) 0.060(3) -0.001(2) 0.016(2) 0.018(2)
C4SA 0.048(3) 0.048(2) 0.060(3) -0.001(2) 0.016(2) 0.018(2)
C5SA 0.048(3) 0.048(2) 0.060(3) -0.001(2) 0.016(2) 0.018(2)
C6SA 0.048(3) 0.048(2) 0.060(3) -0.001(2) 0.016(2) 0.018(2)
C1SB 0.048(3) 0.048(2) 0.060(3) -0.001(2) 0.016(2) 0.018(2)
C2SB 0.048(3) 0.048(2) 0.060(3) -0.001(2) 0.016(2) 0.018(2)
C3SB 0.048(3) 0.048(2) 0.060(3) -0.001(2) 0.016(2) 0.018(2)
C4SB 0.048(3) 0.048(2) 0.060(3) -0.001(2) 0.016(2) 0.018(2)
C5SB 0.048(3) 0.048(2) 0.060(3) -0.001(2) 0.016(2) 0.018(2)
C6SB 0.048(3) 0.048(2) 0.060(3) -0.001(2) 0.016(2) 0.018(2)
Cl1 0.061(3) 0.061(3) 0.045(2) -0.0002(19) 0.009(2) 0.007(2)
C7S 0.068(11) 0.030(8) 0.051(10) -0.012(7) -0.004(8) 0.010(7)
Cl2 0.049(2) 0.057(3) 0.064(3) -0.009(2) 0.015(2) -0.009(2)
Cl3 0.049(3) 0.046(2) 0.127(5) 0.019(3) 0.027(3) 0.008(2)
C8S 0.047(9) 0.074(11) 0.018(6) -0.002(7) 0.006(6) -0.012(8)
Cl4 0.072(3) 0.036(2) 0.146(5) -0.014(3) 0.057(4) -0.003(2)
Cl5 0.100(5) 0.201(7) 0.114(5) 0.011(5) 0.038(4) 0.001(5)
C9S 0.139(14) 0.132(14) 0.125(14) 0.016(9) 0.020(9) -0.003(9)
Cl6 0.182(7) 0.111(5) 0.148(6) -0.045(5) 0.079(6) -0.052(5)

loop_
_atom_type_symbol
_atom_type_description
_atom_type_scat_dispersion_real
_atom_type_scat_dispersion_imag
_atom_type_scat_source
C C 0.0033 0.0016 'International Tables Vol C Tables 4.2.6.8 and 6.1.1.4'
H H 0.0000 0.0000 'International Tables Vol C Tables 4.2.6.8 and 6.1.1.4'
F F 0.0171 0.0103 'International Tables Vol C Tables 4.2.6.8 and 6.1.1.4'
P P 0.1023 0.0942 'International Tables Vol C Tables 4.2.6.8 and 6.1.1.4'
Cl Cl 0.1484 0.1585 'International Tables Vol C Tables 4.2.6.8 and 6.1.1.4'
Br Br -0.2901 2.4595 'International Tables Vol C Tables 4.2.6.8 and 6.1.1.4'
Au Au -2.0133 8.8022 'International Tables Vol C Tables 4.2.6.8 and 6.1.1.4'

loop_
_geom_angle_atom_site_label_1
_geom_angle_atom_site_label_2
_geom_angle_atom_site_label_3
_geom_angle
_geom_angle_site_symmetry_1
_geom_angle_site_symmetry_3
_geom_angle_publ_flag
C24 Au1 P1 169.88(15) . . ?
C24 Au1 Br1 93.81(14) . . ?
P1 Au1 Br1 95.79(4) . . ?
C24 Au1 Au2 88.09(14) . . ?
P1 Au1 Au2 81.86(4) . . ?
Br1 Au1 Au2 168.079(17) . . ?
C42 Au2 C6 94.3(2) . . ?
C42 Au2 P2 95.19(14) . . ?
C6 Au2 P2 165.63(17) . . ?
C42 Au2 Au1 170.75(15) . . ?
C6 Au2 Au1 93.24(14) . . ?
P2 Au2 Au1 78.45(3) . . ?
C42 Au2 Au3 90.51(16) . . ?
C6 Au2 Au3 77.59(16) . . ?
P2 Au2 Au3 113.05(4) . . ?
Au1 Au2 Au3 85.916(8) . . ?
P3 Au3 Br2 172.98(4) . . ?
P3 Au3 Au2 80.91(4) . . ?
Br2 Au3 Au2 105.812(18) . . ?
C13 P1 C1 106.8(3) . . ?
C13 P1 C7 105.7(3) . . ?
C1 P1 C7 105.9(2) . . ?
C13 P1 Au1 113.50(18) . . ?
C1 P1 Au1 108.83(19) . . ?
C7 P1 Au1 115.45(18) . . ?
C19 P2 C31 108.5(2) . . ?
C19 P2 C25 106.8(3) . . ?
C31 P2 C25 102.5(3) . . ?
C19 P2 Au2 104.91(17) . . ?
C31 P2 Au2 122.87(18) . . ?
C25 P2 Au2 110.36(17) . . ?
C43 P3 C49 103.3(3) . . ?
C43 P3 C37 106.2(3) . . ?
C49 P3 C37 106.1(2) . . ?
C43 P3 Au3 112.98(19) . . ?
C49 P3 Au3 110.26(18) . . ?
C37 P3 Au3 116.98(19) . . ?
C6 C1 C2 122.3(5) . . ?
C6 C1 P1 117.4(4) . . ?
C2 C1 P1 120.4(4) . . ?
C3 C2 C1 119.8(6) . . ?
C3 C2 H2 120.1 . . ?
C1 C2 H2 120.1 . . ?
C2 C3 C4 119.7(5) . . ?
C2 C3 H3 120.2 . . ?
C4 C3 H3 120.2 . . ?
C5 C4 C3 119.1(6) . . ?
C5 C4 H4 120.5 . . ?
C3 C4 H4 120.5 . . ?
F1 C5 C4 115.2(5) . . ?
F1 C5 C6 120.2(5) . . ?
C4 C5 C6 124.6(6) . . ?
C5 C6 C1 114.6(5) . . ?
C5 C6 Au2 127.6(4) . . ?
C1 C6 Au2 117.7(4) . . ?
C8 C7 C12 119.6(5) . . ?
C8 C7 P1 118.5(5) . . ?
C12 C7 P1 121.9(4) . . ?
C7 C8 C9 120.6(6) . . ?
C7 C8 H8 119.7 . . ?
C9 C8 H8 119.7 . . ?
C10 C9 C8 119.8(6) . . ?
C10 C9 H9 120.1 . . ?
C8 C9 H9 120.1 . . ?
C9 C10 C11 120.0(6) . . ?
C9 C10 H10 120.0 . . ?
C11 C10 H10 120.0 . . ?
C10 C11 C12 121.1(7) . . ?
C10 C11 H11 119.5 . . ?
C12 C11 H11 119.5 . . ?
C11 C12 C7 119.0(6) . . ?
C11 C12 H12 120.5 . . ?
C7 C12 H12 120.5 . . ?
C14 C13 C18 119.1(6) . . ?
C14 C13 P1 122.3(5) . . ?
C18 C13 P1 118.6(4) . . ?
C15 C14 C13 120.3(6) . . ?
C15 C14 H14 119.9 . . ?
C13 C14 H14 119.9 . . ?
C14 C15 C16 120.7(6) . . ?
C14 C15 H15 119.6 . . ?
C16 C15 H15 119.6 . . ?
C17 C16 C15 119.0(6) . . ?
C17 C16 H16 120.5 . . ?
C15 C16 H16 120.5 . . ?
C16 C17 C18 121.5(6) . . ?
C16 C17 H17 119.3 . . ?
C18 C17 H17 119.3 . . ?
C17 C18 C13 119.5(5) . . ?
C17 C18 H18 120.3 . . ?
C13 C18 H18 120.3 . . ?
C20 C19 C24 123.7(5) . . ?
C20 C19 P2 123.6(4) . . ?
C24 C19 P2 112.7(4) . . ?
C21 C20 C19 119.3(5) . . ?
C21 C20 H20 120.4 . . ?
C19 C20 H20 120.4 . . ?
C20 C21 C22 119.8(5) . . ?
C20 C21 H21 120.1 . . ?
C22 C21 H21 120.1 . . ?
C23 C22 C21 118.7(5) . . ?
C23 C22 H22 120.7 . . ?
C21 C22 H22 120.7 . . ?
F2 C23 C24 119.4(5) . . ?
F2 C23 C22 116.3(5) . . ?
C24 C23 C22 124.3(5) . . ?
C23 C24 C19 114.2(5) . . ?
C23 C24 Au1 126.3(4) . . ?
C19 C24 Au1 119.0(4) . . ?
C30 C25 C26 120.1(5) . . ?
C30 C25 P2 119.2(4) . . ?
C26 C25 P2 120.7(4) . . ?
C25 C26 C27 118.5(6) . . ?
C25 C26 H26 120.7 . . ?
C27 C26 H26 120.7 . . ?
C28 C27 C26 120.7(6) . . ?
C28 C27 H27 119.7 . . ?
C26 C27 H27 119.7 . . ?
C27 C28 C29 120.9(6) . . ?
C27 C28 H28 119.6 . . ?
C29 C28 H28 119.6 . . ?
C30 C29 C28 119.1(6) . . ?
C30 C29 H29 120.5 . . ?
C28 C29 H29 120.5 . . ?
C29 C30 C25 120.7(6) . . ?
C29 C30 H30 119.6 . . ?
C25 C30 H30 119.6 . . ?
C32 C31 C36 118.1(5) . . ?
C32 C31 P2 120.5(4) . . ?
C36 C31 P2 121.5(4) . . ?
C33 C32 C31 119.9(6) . . ?
C33 C32 H32 120.0 . . ?
C31 C32 H32 120.0 . . ?
C32 C33 C34 121.5(6) . . ?
C32 C33 H33 119.2 . . ?
C34 C33 H33 119.2 . . ?
C35 C34 C33 118.9(5) . . ?
C35 C34 H34 120.6 . . ?
C33 C34 H34 120.6 . . ?
C34 C35 C36 120.8(6) . . ?
C34 C35 H35 119.6 . . ?
C36 C35 H35 119.6 . . ?
C35 C36 C31 120.5(6) . . ?
C35 C36 H36 119.8 . . ?
C31 C36 H36 119.8 . . ?
C42 C37 C38 120.1(5) . . ?
C42 C37 P3 120.5(4) . . ?
C38 C37 P3 119.3(5) . . ?
C39 C38 C37 121.1(6) . . ?
C39 C38 H38 119.5 . . ?
C37 C38 H38 119.5 . . ?
C40 C39 C38 119.7(5) . . ?
C40 C39 H39 120.2 . . ?
C38 C39 H39 120.2 . . ?
C39 C40 C41 117.8(6) . . ?
C39 C40 H40 121.1 . . ?
C41 C40 H40 121.1 . . ?
F3 C41 C42 118.6(5) . . ?
F3 C41 C40 117.3(5) . . ?
C42 C41 C40 124.1(6) . . ?
C41 C42 C37 117.2(5) . . ?
C41 C42 Au2 118.7(4) . . ?
C37 C42 Au2 124.0(4) . . ?
C48 C43 C44 119.5(5) . . ?
C48 C43 P3 120.7(4) . . ?
C44 C43 P3 119.7(5) . . ?
C43 C44 C45 119.1(6) . . ?
C43 C44 H44 120.4 . . ?
C45 C44 H44 120.4 . . ?
C46 C45 C44 121.1(6) . . ?
C46 C45 H45 119.5 . . ?
C44 C45 H45 119.5 . . ?
C45 C46 C47 119.5(6) . . ?
C45 C46 H46 120.2 . . ?
C47 C46 H46 120.2 . . ?
C46 C47 C48 120.5(7) . . ?
C46 C47 H47 119.7 . . ?
C48 C47 H47 119.7 . . ?
C43 C48 C47 120.2(6) . . ?
C43 C48 H48 119.9 . . ?
C47 C48 H48 119.9 . . ?
C50 C49 C54 120.0(6) . . ?
C50 C49 P3 119.8(4) . . ?
C54 C49 P3 120.1(5) . . ?
C49 C50 C51 119.2(6) . . ?
C49 C50 H50 120.4 . . ?
C51 C50 H50 120.4 . . ?
C50 C51 C52 121.1(7) . . ?
C50 C51 H51 119.5 . . ?
C52 C51 H51 119.5 . . ?
C53 C52 C51 119.2(6) . . ?
C53 C52 H52 120.4 . . ?
C51 C52 H52 120.4 . . ?
C52 C53 C54 120.7(6) . . ?
C52 C53 H53 119.7 . . ?
C54 C53 H53 119.7 . . ?
C53 C54 C49 119.9(6) . . ?
C53 C54 H54 120.1 . . ?
C49 C54 H54 120.1 . . ?
C6SA C1SA C2SA 122.3(13) . . ?
C6SA C1SA H1SA 118.8 . . ?
C2SA C1SA H1SA 118.8 . . ?
C1SA C2SA C3SA 119.1(13) . . ?
C1SA C2SA H2SA 120.5 . . ?
C3SA C2SA H2SA 120.5 . . ?
C4SA C3SA C2SA 117.6(13) . . ?
C4SA C3SA H3SA 121.2 . . ?
C2SA C3SA H3SA 121.2 . . ?
C3SA C4SA C5SA 122.3(13) . . ?
C3SA C4SA H4SA 118.9 . . ?
C5SA C4SA H4SA 118.9 . . ?
C6SA C5SA C4SA 118.4(13) . . ?
C6SA C5SA H5SA 120.8 . . ?
C4SA C5SA H5SA 120.8 . . ?
C1SA C6SA C5SA 117.4(14) . . ?
C1SA C6SA H6SA 121.3 . . ?
C5SA C6SA H6SA 121.3 . . ?
C6SB C1SB C2SB 122.5(13) . . ?
C6SB C1SB H1SB 118.8 . . ?
C2SB C1SB H1SB 118.8 . . ?
C1SB C2SB C3SB 122.6(13) . . ?
C1SB C2SB H2SB 118.7 . . ?
C3SB C2SB H2SB 118.7 . . ?
C4SB C3SB C2SB 113.0(12) . . ?
C4SB C3SB H3SB 123.5 . . ?
C2SB C3SB H3SB 123.5 . . ?
C5SB C4SB C3SB 125.0(13) . . ?
C5SB C4SB H4SB 117.5 . . ?
C3SB C4SB H4SB 117.5 . . ?
C6SB C5SB C4SB 119.4(13) . . ?
C6SB C5SB H5SB 120.3 . . ?
C4SB C5SB H5SB 120.3 . . ?
C1SB C6SB C5SB 115.0(13) . . ?
C1SB C6SB H6SB 122.5 . . ?
C5SB C6SB H6SB 122.5 . . ?
Cl1 C7S Cl2 113.3(9) . . ?
Cl1 C7S H7S1 108.9 . . ?
Cl2 C7S H7S1 108.9 . . ?
Cl1 C7S H7S2 108.9 . . ?
Cl2 C7S H7S2 108.9 . . ?
H7S1 C7S H7S2 107.7 . . ?
Cl3 C8S Cl4 112.3(8) . . ?
Cl3 C8S H8S1 109.1 . . ?
Cl4 C8S H8S1 109.1 . . ?
Cl3 C8S H8S2 109.1 . . ?
Cl4 C8S H8S2 109.1 . . ?
H8S1 C8S H8S2 107.9 . . ?
Cl5 C9S Cl6 111.2(19) . . ?
Cl5 C9S H9S1 109.4 . . ?
Cl6 C9S H9S1 109.4 . . ?
Cl5 C9S H9S2 109.4 . . ?
Cl6 C9S H9S2 109.4 . . ?
H9S1 C9S H9S2 108.0 . . ?

loop_
_geom_bond_atom_site_label_1
_geom_bond_atom_site_label_2
_geom_bond_distance
_geom_bond_site_symmetry_2
_geom_bond_publ_flag
Au1 C24 2.075(5) . ?
Au1 P1 2.3040(14) . ?
Au1 Br1 2.5613(6) . ?
Au1 Au2 2.6065(3) . ?
Au2 C42 2.081(5) . ?
Au2 C6 2.106(5) . ?
Au2 P2 2.3615(13) . ?
Au2 Au3 3.0432(3) . ?
Au3 P3 2.2464(14) . ?
Au3 Br2 2.4181(6) . ?
P1 C13 1.802(6) . ?
P1 C1 1.804(6) . ?
P1 C7 1.826(6) . ?
P2 C19 1.805(5) . ?
P2 C31 1.814(5) . ?
P2 C25 1.817(6) . ?
P3 C43 1.822(5) . ?
P3 C49 1.829(6) . ?
P3 C37 1.832(6) . ?
F1 C5 1.353(6) . ?
F2 C23 1.360(6) . ?
F3 C41 1.373(7) . ?
C1 C6 1.404(8) . ?
C1 C2 1.408(7) . ?
C2 C3 1.373(8) . ?
C2 H2 0.9500 . ?
C3 C4 1.391(9) . ?
C3 H3 0.9500 . ?
C4 C5 1.372(8) . ?
C4 H4 0.9500 . ?
C5 C6 1.393(7) . ?
C7 C8 1.374(8) . ?
C7 C12 1.409(8) . ?
C8 C9 1.396(8) . ?
C8 H8 0.9500 . ?
C9 C10 1.377(10) . ?
C9 H9 0.9500 . ?
C10 C11 1.377(9) . ?
C10 H10 0.9500 . ?
C11 C12 1.385(8) . ?
C11 H11 0.9500 . ?
C12 H12 0.9500 . ?
C13 C14 1.396(7) . ?
C13 C18 1.410(8) . ?
C14 C15 1.376(9) . ?
C14 H14 0.9500 . ?
C15 C16 1.396(9) . ?
C15 H15 0.9500 . ?
C16 C17 1.379(9) . ?
C16 H16 0.9500 . ?
C17 C18 1.379(8) . ?
C17 H17 0.9500 . ?
C18 H18 0.9500 . ?
C19 C20 1.380(7) . ?
C19 C24 1.419(7) . ?
C20 C21 1.367(7) . ?
C20 H20 0.9500 . ?
C21 C22 1.410(7) . ?
C21 H21 0.9500 . ?
C22 C23 1.383(7) . ?
C22 H22 0.9500 . ?
C23 C24 1.377(7) . ?
C25 C30 1.393(8) . ?
C25 C26 1.394(8) . ?
C26 C27 1.410(9) . ?
C26 H26 0.9500 . ?
C27 C28 1.360(9) . ?
C27 H27 0.9500 . ?
C28 C29 1.398(10) . ?
C28 H28 0.9500 . ?
C29 C30 1.379(9) . ?
C29 H29 0.9500 . ?
C30 H30 0.9500 . ?
C31 C32 1.396(8) . ?
C31 C36 1.406(8) . ?
C32 C33 1.378(8) . ?
C32 H32 0.9500 . ?
C33 C34 1.384(9) . ?
C33 H33 0.9500 . ?
C34 C35 1.370(9) . ?
C34 H34 0.9500 . ?
C35 C36 1.382(8) . ?
C35 H35 0.9500 . ?
C36 H36 0.9500 . ?
C37 C42 1.391(8) . ?
C37 C38 1.392(8) . ?
C38 C39 1.390(8) . ?
C38 H38 0.9500 . ?
C39 C40 1.384(9) . ?
C39 H39 0.9500 . ?
C40 C41 1.387(8) . ?
C40 H40 0.9500 . ?
C41 C42 1.380(8) . ?
C43 C48 1.388(9) . ?
C43 C44 1.394(8) . ?
C44 C45 1.404(8) . ?
C44 H44 0.9500 . ?
C45 C46 1.368(9) . ?
C45 H45 0.9500 . ?
C46 C47 1.380(9) . ?
C46 H46 0.9500 . ?
C47 C48 1.391(9) . ?
C47 H47 0.9500 . ?
C48 H48 0.9500 . ?
C49 C50 1.367(9) . ?
C49 C54 1.399(7) . ?
C50 C51 1.393(10) . ?
C50 H50 0.9500 . ?
C51 C52 1.394(9) . ?
C51 H51 0.9500 . ?
C52 C53 1.356(9) . ?
C52 H52 0.9500 . ?
C53 C54 1.390(8) . ?
C53 H53 0.9500 . ?
C54 H54 0.9500 . ?
C1SA C6SA 1.393(5) . ?
C1SA C2SA 1.393(5) . ?
C1SA H1SA 0.9500 . ?
C2SA C3SA 1.393(5) . ?
C2SA H2SA 0.9500 . ?
C3SA C4SA 1.393(5) . ?
C3SA H3SA 0.9500 . ?
C4SA C5SA 1.393(5) . ?
C4SA H4SA 0.9500 . ?
C5SA C6SA 1.393(5) . ?
C5SA H5SA 0.9500 . ?
C6SA H6SA 0.9500 . ?
C1SB C6SB 1.402(5) . ?
C1SB C2SB 1.403(5) . ?
C1SB H1SB 0.9500 . ?
C2SB C3SB 1.403(5) . ?
C2SB H2SB 0.9500 . ?
C3SB C4SB 1.403(5) . ?
C3SB H3SB 0.9500 . ?
C4SB C5SB 1.402(5) . ?
C4SB H4SB 0.9500 . ?
C5SB C6SB 1.402(5) . ?
C5SB H5SB 0.9500 . ?
C6SB H6SB 0.9500 . ?
Cl1 C7S 1.721(17) . ?
C7S Cl2 1.763(17) . ?
C7S H7S1 0.9900 . ?
C7S H7S2 0.9900 . ?
Cl3 C8S 1.712(17) . ?
C8S Cl4 1.712(16) . ?
C8S H8S1 0.9900 . ?
C8S H8S2 0.9900 . ?
Cl5 C9S 1.71(2) . ?
C9S Cl6 1.71(2) . ?
C9S H9S1 0.9900 . ?
C9S H9S2 0.9900 . ?

loop_
_geom_torsion_atom_site_label_1
_geom_torsion_atom_site_label_2
_geom_torsion_atom_site_label_3
_geom_torsion_atom_site_label_4
_geom_torsion
_geom_torsion_site_symmetry_1
_geom_torsion_site_symmetry_2
_geom_torsion_site_symmetry_3
_geom_torsion_site_symmetry_4
_geom_torsion_publ_flag
C24 Au1 Au2 C6 -145.8(2) . . . . ?
P1 Au1 Au2 C6 35.33(16) . . . . ?
Br1 Au1 Au2 C6 114.72(17) . . . . ?
C24 Au1 Au2 P2 45.98(15) . . . . ?
P1 Au1 Au2 P2 -132.84(5) . . . . ?
Br1 Au1 Au2 P2 -53.44(8) . . . . ?
C24 Au1 Au2 Au3 -68.55(15) . . . . ?
P1 Au1 Au2 Au3 112.63(4) . . . . ?
Br1 Au1 Au2 Au3 -167.98(7) . . . . ?
C42 Au2 Au3 P3 -19.49(15) . . . . ?
C6 Au2 Au3 P3 -113.79(15) . . . . ?
P2 Au2 Au3 P3 76.37(5) . . . . ?
Au1 Au2 Au3 P3 151.98(4) . . . . ?
C42 Au2 Au3 Br2 158.45(14) . . . . ?
C6 Au2 Au3 Br2 64.14(15) . . . . ?
P2 Au2 Au3 Br2 -105.69(4) . . . . ?
Au1 Au2 Au3 Br2 -30.085(17) . . . . ?
C24 Au1 P1 C13 72.2(9) . . . . ?
Br1 Au1 P1 C13 -89.3(2) . . . . ?
Au2 Au1 P1 C13 78.9(2) . . . . ?
C24 Au1 P1 C1 -46.6(9) . . . . ?
Br1 Au1 P1 C1 151.84(18) . . . . ?
Au2 Au1 P1 C1 -39.94(18) . . . . ?
C24 Au1 P1 C7 -165.6(9) . . . . ?
Br1 Au1 P1 C7 32.9(2) . . . . ?
Au2 Au1 P1 C7 -158.9(2) . . . . ?
C42 Au2 P2 C19 123.0(2) . . . . ?
C6 Au2 P2 C19 -105.8(6) . . . . ?
Au1 Au2 P2 C19 -50.25(18) . . . . ?
Au3 Au2 P2 C19 30.19(19) . . . . ?
C42 Au2 P2 C31 -1.3(3) . . . . ?
C6 Au2 P2 C31 129.9(6) . . . . ?
Au1 Au2 P2 C31 -174.5(2) . . . . ?
Au3 Au2 P2 C31 -94.1(2) . . . . ?
C42 Au2 P2 C25 -122.3(2) . . . . ?
C6 Au2 P2 C25 8.9(6) . . . . ?
Au1 Au2 P2 C25 64.50(19) . . . . ?
Au3 Au2 P2 C25 144.95(19) . . . . ?
Au2 Au3 P3 C43 -99.5(2) . . . . ?
Au2 Au3 P3 C49 145.6(2) . . . . ?
Au2 Au3 P3 C37 24.32(19) . . . . ?
C13 P1 C1 C6 -91.8(5) . . . . ?
C7 P1 C1 C6 155.8(4) . . . . ?
Au1 P1 C1 C6 31.1(5) . . . . ?
C13 P1 C1 C2 87.1(5) . . . . ?
C7 P1 C1 C2 -25.2(6) . . . . ?
Au1 P1 C1 C2 -150.0(5) . . . . ?
C6 C1 C2 C3 -0.9(10) . . . . ?
P1 C1 C2 C3 -179.8(5) . . . . ?
C1 C2 C3 C4 0.1(10) . . . . ?
C2 C3 C4 C5 0.1(10) . . . . ?
C3 C4 C5 F1 -179.0(6) . . . . ?
C3 C4 C5 C6 0.4(10) . . . . ?
F1 C5 C6 C1 178.3(5) . . . . ?
C4 C5 C6 C1 -1.1(8) . . . . ?
F1 C5 C6 Au2 -6.3(8) . . . . ?
C4 C5 C6 Au2 174.2(5) . . . . ?
C2 C1 C6 C5 1.3(8) . . . . ?
P1 C1 C6 C5 -179.8(4) . . . . ?
C2 C1 C6 Au2 -174.5(5) . . . . ?
P1 C1 C6 Au2 4.4(6) . . . . ?
C42 Au2 C6 C5 -21.4(5) . . . . ?
P2 Au2 C6 C5 -152.7(4) . . . . ?
Au1 Au2 C6 C5 153.3(5) . . . . ?
Au3 Au2 C6 C5 68.2(5) . . . . ?
C42 Au2 C6 C1 153.8(4) . . . . ?
P2 Au2 C6 C1 22.5(9) . . . . ?
Au1 Au2 C6 C1 -31.6(4) . . . . ?
Au3 Au2 C6 C1 -116.7(4) . . . . ?
C13 P1 C7 C8 166.7(4) . . . . ?
C1 P1 C7 C8 -80.1(5) . . . . ?
Au1 P1 C7 C8 40.4(5) . . . . ?
C13 P1 C7 C12 -12.3(5) . . . . ?
C1 P1 C7 C12 100.9(5) . . . . ?
Au1 P1 C7 C12 -138.6(4) . . . . ?
C12 C7 C8 C9 -0.9(8) . . . . ?
P1 C7 C8 C9 -179.9(4) . . . . ?
C7 C8 C9 C10 0.6(9) . . . . ?
C8 C9 C10 C11 -0.5(9) . . . . ?
C9 C10 C11 C12 0.6(9) . . . . ?
C10 C11 C12 C7 -0.9(9) . . . . ?
C8 C7 C12 C11 1.0(8) . . . . ?
P1 C7 C12 C11 180.0(4) . . . . ?
C1 P1 C13 C14 3.1(5) . . . . ?
C7 P1 C13 C14 115.6(5) . . . . ?
Au1 P1 C13 C14 -116.8(4) . . . . ?
C1 P1 C13 C18 -176.4(4) . . . . ?
C7 P1 C13 C18 -63.9(5) . . . . ?
Au1 P1 C13 C18 63.6(5) . . . . ?
C18 C13 C14 C15 0.9(9) . . . . ?
P1 C13 C14 C15 -178.6(5) . . . . ?
C13 C14 C15 C16 1.3(10) . . . . ?
C14 C15 C16 C17 -2.4(10) . . . . ?
C15 C16 C17 C18 1.3(10) . . . . ?
C16 C17 C18 C13 0.9(9) . . . . ?
C14 C13 C18 C17 -2.0(8) . . . . ?
P1 C13 C18 C17 177.5(4) . . . . ?
C31 P2 C19 C20 -11.2(6) . . . . ?
C25 P2 C19 C20 98.6(5) . . . . ?
Au2 P2 C19 C20 -144.2(5) . . . . ?
C31 P2 C19 C24 167.1(4) . . . . ?
C25 P2 C19 C24 -83.0(4) . . . . ?
Au2 P2 C19 C24 34.2(4) . . . . ?
C24 C19 C20 C21 -3.0(9) . . . . ?
P2 C19 C20 C21 175.1(4) . . . . ?
C19 C20 C21 C22 0.9(9) . . . . ?
C20 C21 C22 C23 0.4(9) . . . . ?
C21 C22 C23 F2 -179.3(5) . . . . ?
C21 C22 C23 C24 0.3(9) . . . . ?
F2 C23 C24 C19 177.4(5) . . . . ?
C22 C23 C24 C19 -2.2(8) . . . . ?
F2 C23 C24 Au1 -10.4(8) . . . . ?
C22 C23 C24 Au1 170.0(5) . . . . ?
C20 C19 C24 C23 3.6(8) . . . . ?
P2 C19 C24 C23 -174.8(4) . . . . ?
C20 C19 C24 Au1 -169.3(4) . . . . ?
P2 C19 C24 Au1 12.4(6) . . . . ?
P1 Au1 C24 C23 148.4(6) . . . . ?
Br1 Au1 C24 C23 -50.0(5) . . . . ?
Au2 Au1 C24 C23 141.7(5) . . . . ?
P1 Au1 C24 C19 -39.7(12) . . . . ?
Br1 Au1 C24 C19 121.8(4) . . . . ?
Au2 Au1 C24 C19 -46.4(4) . . . . ?
C19 P2 C25 C30 -174.7(4) . . . . ?
C31 P2 C25 C30 -60.7(5) . . . . ?
Au2 P2 C25 C30 71.8(5) . . . . ?
C19 P2 C25 C26 1.7(5) . . . . ?
C31 P2 C25 C26 115.7(4) . . . . ?
Au2 P2 C25 C26 -111.8(4) . . . . ?
C30 C25 C26 C27 1.8(8) . . . . ?
P2 C25 C26 C27 -174.5(4) . . . . ?
C25 C26 C27 C28 0.3(9) . . . . ?
C26 C27 C28 C29 -1.0(10) . . . . ?
C27 C28 C29 C30 -0.5(10) . . . . ?
C28 C29 C30 C25 2.7(9) . . . . ?
C26 C25 C30 C29 -3.3(8) . . . . ?
P2 C25 C30 C29 173.1(5) . . . . ?
C19 P2 C31 C32 90.4(5) . . . . ?
C25 P2 C31 C32 -22.4(5) . . . . ?
Au2 P2 C31 C32 -147.0(4) . . . . ?
C19 P2 C31 C36 -88.2(5) . . . . ?
C25 P2 C31 C36 159.0(5) . . . . ?
Au2 P2 C31 C36 34.5(5) . . . . ?
C36 C31 C32 C33 -3.4(8) . . . . ?
P2 C31 C32 C33 178.0(5) . . . . ?
C31 C32 C33 C34 -1.0(9) . . . . ?
C32 C33 C34 C35 3.6(9) . . . . ?
C33 C34 C35 C36 -1.6(9) . . . . ?
C34 C35 C36 C31 -2.8(9) . . . . ?
C32 C31 C36 C35 5.3(8) . . . . ?
P2 C31 C36 C35 -176.1(4) . . . . ?
C43 P3 C37 C42 103.3(5) . . . . ?
C49 P3 C37 C42 -147.3(4) . . . . ?
Au3 P3 C37 C42 -23.9(5) . . . . ?
C43 P3 C37 C38 -73.2(5) . . . . ?
C49 P3 C37 C38 36.2(5) . . . . ?
Au3 P3 C37 C38 159.6(4) . . . . ?
C42 C37 C38 C39 -1.6(8) . . . . ?
P3 C37 C38 C39 174.9(4) . . . . ?
C37 C38 C39 C40 0.2(9) . . . . ?
C38 C39 C40 C41 1.4(9) . . . . ?
C39 C40 C41 F3 179.6(5) . . . . ?
C39 C40 C41 C42 -1.7(9) . . . . ?
F3 C41 C42 C37 179.0(5) . . . . ?
C40 C41 C42 C37 0.3(8) . . . . ?
F3 C41 C42 Au2 3.4(7) . . . . ?
C40 C41 C42 Au2 -175.3(4) . . . . ?
C38 C37 C42 C41 1.4(8) . . . . ?
P3 C37 C42 C41 -175.1(4) . . . . ?
C38 C37 C42 Au2 176.7(4) . . . . ?
P3 C37 C42 Au2 0.3(6) . . . . ?
C6 Au2 C42 C41 -91.9(4) . . . . ?
P2 Au2 C42 C41 77.3(4) . . . . ?
Au3 Au2 C42 C41 -169.5(4) . . . . ?
C6 Au2 C42 C37 92.7(5) . . . . ?
P2 Au2 C42 C37 -98.1(4) . . . . ?
Au3 Au2 C42 C37 15.1(4) . . . . ?
C49 P3 C43 C48 -55.8(6) . . . . ?
C37 P3 C43 C48 55.6(6) . . . . ?
Au3 P3 C43 C48 -174.9(5) . . . . ?
C49 P3 C43 C44 123.1(5) . . . . ?
C37 P3 C43 C44 -125.5(5) . . . . ?
Au3 P3 C43 C44 4.0(6) . . . . ?
C48 C43 C44 C45 1.9(10) . . . . ?
P3 C43 C44 C45 -177.0(5) . . . . ?
C43 C44 C45 C46 -1.2(10) . . . . ?
C44 C45 C46 C47 0.1(10) . . . . ?
C45 C46 C47 C48 0.4(11) . . . . ?
C44 C43 C48 C47 -1.4(11) . . . . ?
P3 C43 C48 C47 177.5(6) . . . . ?
C46 C47 C48 C43 0.3(12) . . . . ?
C43 P3 C49 C50 -32.0(6) . . . . ?
C37 P3 C49 C50 -143.5(5) . . . . ?
Au3 P3 C49 C50 89.0(5) . . . . ?
C43 P3 C49 C54 153.2(5) . . . . ?
C37 P3 C49 C54 41.7(5) . . . . ?
Au3 P3 C49 C54 -85.8(4) . . . . ?
C54 C49 C50 C51 0.1(10) . . . . ?
P3 C49 C50 C51 -174.7(5) . . . . ?
C49 C50 C51 C52 -1.2(11) . . . . ?
C50 C51 C52 C53 1.6(11) . . . . ?
C51 C52 C53 C54 -0.8(10) . . . . ?
C52 C53 C54 C49 -0.3(9) . . . . ?
C50 C49 C54 C53 0.7(9) . . . . ?
P3 C49 C54 C53 175.5(4) . . . . ?
C6SA C1SA C2SA C3SA -8(3) . . . . ?
C1SA C2SA C3SA C4SA 10(2) . . . . ?
C2SA C3SA C4SA C5SA 1(3) . . . . ?
C3SA C4SA C5SA C6SA -16(3) . . . . ?
C2SA C1SA C6SA C5SA -7(3) . . . . ?
C4SA C5SA C6SA C1SA 18(3) . . . . ?
C6SB C1SB C2SB C3SB 3(3) . . . . ?
C1SB C2SB C3SB C4SB -8(2) . . . . ?
C2SB C3SB C4SB C5SB -1(3) . . . . ?
C3SB C4SB C5SB C6SB 14(3) . . . . ?
C2SB C1SB C6SB C5SB 10(3) . . . . ?
C4SB C5SB C6SB C1SB -18(3) . . . . ?
